data_4087625
loop_
_publ_author_name
'Al\'os, Joaqu\'in'
'Esteruelas, Miguel A.'
'Oliv\'an, Montserrat'
'O\~nate, Enrique'
'Puylaert, Pim'

_publ_section_title
;
 C--H Bond Activation Reactions in Ketones and Aldehydes Promoted by
 POP-Pincer Osmium and Ruthenium Complexes
;
_journal_issue 20
_journal_name_full Organometallics
_journal_page_first 4908
_journal_paper_doi 10.1021/acs.organomet.5b00416
_journal_volume 34
_journal_year 2015
_chemical_formula_sum 'C31 H46 O2 P2 Ru'
_chemical_formula_weight 613.69
_space_group_IT_number 33
_space_group_name_Hall 'P 2c -2n'
_space_group_name_H-M_alt 'P n a 21'
_symmetry_cell_setting orthorhombic
_symmetry_space_group_name_H-M 'P n a 21'
_atom_sites_solution_hydrogens geom
_atom_sites_solution_primary direct
_atom_sites_solution_secondary difmap
_audit_creation_method SHELXL-97
_cell_angle_alpha 90.00
_cell_angle_beta 90.00
_cell_angle_gamma 90.00
_cell_formula_units_Z 8
_cell_length_a 19.813(3)
_cell_length_b 9.9286(17)
_cell_length_c 31.283(5)
_cell_measurement_reflns_used 6385
_cell_measurement_temperature 100(2)
_cell_measurement_theta_max 28
_cell_measurement_theta_min 2
_cell_volume 6153.8(17)
_computing_cell_refinement 'SAINT+ v. 7.56a (Bruker AXS, 2008)'
_computing_data_collection 'apex2 v. 7.0 (Bruker AXS, 2009)'
_computing_data_reduction 'SAINT+ v. 7.56a (Bruker AXS, 2008)'
_computing_molecular_graphics 'XP, SHELXTL v. 6.14 (Bruker, 2000)'
_computing_publication_material 'XCIF, SHELXTL v. 6.14 (Bruker, 2000)'
_computing_structure_refinement 'SHELXL-97 (Sheldrick, 1997)'
_computing_structure_solution 'SHELXS-97 (Sheldrick, 1990)'
_diffrn_ambient_temperature 100(2)
_diffrn_detector_area_resol_mean 8.33
_diffrn_measured_fraction_theta_full 0.998
_diffrn_measured_fraction_theta_max 0.998
_diffrn_measurement_device_type 'Bruker APEX CCD system'
_diffrn_measurement_method '\w rotations with narrow frames'
_diffrn_radiation_monochromator graphite
_diffrn_radiation_source 'fine-focus sealed tube'
_diffrn_radiation_type MoK\a
_diffrn_radiation_wavelength 0.71073
_diffrn_reflns_av_R_equivalents 0.0981
_diffrn_reflns_av_sigmaI/netI 0.0840
_diffrn_reflns_limit_h_max 24
_diffrn_reflns_limit_h_min -24
_diffrn_reflns_limit_k_max 12
_diffrn_reflns_limit_k_min -12
_diffrn_reflns_limit_l_max 35
_diffrn_reflns_limit_l_min -39
_diffrn_reflns_number 58966
_diffrn_reflns_theta_full 26.40
_diffrn_reflns_theta_max 26.40
_diffrn_reflns_theta_min 2.06
_exptl_absorpt_coefficient_mu 0.638
_exptl_absorpt_correction_T_max 0.745
_exptl_absorpt_correction_T_min 0.569
_exptl_absorpt_correction_type multi-scan
_exptl_absorpt_process_details
;
Absorption correction performed with SADABS program. This is based on the
method of Blessing: Blessing, R. H., Acta Crystallogr., Sect. A 1995, 51, 33.

SADABS: Area-Detector Absorption Correction. Bruker-AXS 
within SAINT+ package, v. 7.56a (2008).
;
_exptl_crystal_colour red
_exptl_crystal_density_diffrn 1.325
_exptl_crystal_density_method 'not measured'
_exptl_crystal_description 'irregular block'
_exptl_crystal_F_000 2576
_exptl_crystal_size_max 0.15
_exptl_crystal_size_mid 0.10
_exptl_crystal_size_min 0.02
_refine_diff_density_max 1.261
_refine_diff_density_min -0.766
_refine_diff_density_rms 0.099
_refine_ls_abs_structure_details 'Flack H D (1983), Acta Cryst. A39, 876-881'
_refine_ls_abs_structure_Flack 0.26(6)
_refine_ls_extinction_method none
_refine_ls_goodness_of_fit_ref 1.026
_refine_ls_hydrogen_treatment mixed
_refine_ls_matrix_type full
_refine_ls_number_parameters 678
_refine_ls_number_reflns 11646
_refine_ls_number_restraints 3
_refine_ls_restrained_S_all 1.025
_refine_ls_R_factor_all 0.1007
_refine_ls_R_factor_gt 0.0595
_refine_ls_shift/su_max 0.010
_refine_ls_shift/su_mean 0.000
_refine_ls_structure_factor_coef Fsqd
_refine_ls_weighting_details 'calc w=1/[\s^2^(Fo^2^)+(0.0760P)^2^+11.4147P] where P=(Fo^2^+2Fc^2^)/3'
_refine_ls_weighting_scheme calc
_refine_ls_wR_factor_gt 0.1384
_refine_ls_wR_factor_ref 0.1602
_reflns_number_gt 8096
_reflns_number_total 11646
_reflns_threshold_expression >2sigma(I)
_cod_data_source_file om5b00416_si_002.cif
_cod_data_source_block 13-enriquen70
_cod_original_cell_volume 6153.9(18)
_cod_original_sg_symbol_H-M Pna21
_cod_database_code 4087625
_shelx_f_squared_multiplier 1.000

loop_
_symmetry_equiv_pos_as_xyz
'x, y, z'
'-x, -y, z+1/2'
'x+1/2, -y+1/2, z'
'-x+1/2, y+1/2, z+1/2'

loop_
_atom_site_label
_atom_site_type_symbol
_atom_site_fract_x
_atom_site_fract_y
_atom_site_fract_z
_atom_site_U_iso_or_equiv
_atom_site_adp_type
_atom_site_occupancy
_atom_site_symmetry_multiplicity
_atom_site_calc_flag
_atom_site_refinement_flags
Ru1 Ru 0.59564(3) 0.52931(8) 0.858862(18) 0.02713(18) Uani 1 1 d D
H01 H 0.592(4) 0.6884(11) 0.859(3) 0.033 Uiso 1 1 d D
Ru2 Ru 0.45573(3) 0.97583(7) 0.640749(19) 0.02645(17) Uani 1 1 d D
H02 H 0.460(4) 0.8183(17) 0.648(3) 0.032 Uiso 1 1 d D
P1 P 0.48268(12) 0.5626(2) 0.86338(8) 0.0298(5) Uani 1 1 d .
P2 P 0.70395(11) 0.5707(3) 0.87785(7) 0.0299(5) Uani 1 1 d .
P3 P 0.56386(11) 0.9356(2) 0.62106(7) 0.0279(5) Uani 1 1 d .
P4 P 0.34254(11) 0.9386(2) 0.63828(8) 0.0290(5) Uani 1 1 d .
O1 O 0.6011(3) 0.3097(6) 0.8510(2) 0.0363(17) Uani 1 1 d .
O2 O 0.5839(3) 0.5289(6) 0.93258(19) 0.0219(13) Uani 1 1 d .
O3 O 0.4586(3) 1.1955(6) 0.6458(2) 0.0307(14) Uani 1 1 d .
O4 O 0.4409(3) 0.9718(6) 0.56731(19) 0.0222(13) Uani 1 1 d .
C1 C 0.6084(5) 0.2775(11) 0.8114(3) 0.043(3) Uani 1 1 d .
C2 C 0.6146(7) 0.1306(13) 0.8008(4) 0.067(4) Uani 1 1 d .
H2A H 0.6065 0.0769 0.8266 0.101 Uiso 1 1 calc R
H2B H 0.6601 0.1121 0.7899 0.101 Uiso 1 1 calc R
H2C H 0.5812 0.1069 0.7789 0.101 Uiso 1 1 calc R
C3 C 0.6101(5) 0.3793(12) 0.7819(3) 0.043(3) Uani 1 1 d .
H3 H 0.6142 0.3612 0.7522 0.052 Uiso 1 1 calc R
C4 C 0.6055(5) 0.5100(12) 0.7973(3) 0.038(3) Uani 1 1 d .
H4 H 0.6071 0.5858 0.7788 0.046 Uiso 1 1 calc R
C5 C 0.4671(4) 0.5765(8) 0.9208(3) 0.0274(18) Uani 1 1 d .
C6 C 0.4031(4) 0.6053(11) 0.9381(4) 0.035(3) Uani 1 1 d .
H6 H 0.3666 0.6226 0.9192 0.042 Uiso 1 1 calc R
C7 C 0.3918(5) 0.6092(9) 0.9805(3) 0.043(2) Uani 1 1 d .
H7 H 0.3476 0.6259 0.9909 0.052 Uiso 1 1 calc R
C8 C 0.4450(5) 0.5886(10) 1.0092(3) 0.037(3) Uani 1 1 d .
H8 H 0.4370 0.5928 1.0391 0.044 Uiso 1 1 calc R
C9 C 0.5097(4) 0.5620(8) 0.9939(3) 0.0276(18) Uani 1 1 d .
C10 C 0.5199(4) 0.5590(8) 0.9501(3) 0.0240(18) Uani 1 1 d .
C11 C 0.5685(4) 0.5280(9) 1.0241(3) 0.0262(17) Uani 1 1 d .
C12 C 0.5600(5) 0.5966(10) 1.0672(3) 0.037(2) Uani 1 1 d .
H12A H 0.5177 0.5667 1.0804 0.056 Uiso 1 1 calc R
H12B H 0.5587 0.6945 1.0632 0.056 Uiso 1 1 calc R
H12C H 0.5979 0.5729 1.0858 0.056 Uiso 1 1 calc R
C13 C 0.5695(5) 0.3744(9) 1.0298(3) 0.037(2) Uani 1 1 d .
H13A H 0.5740 0.3310 1.0018 0.056 Uiso 1 1 calc R
H13B H 0.5273 0.3452 1.0433 0.056 Uiso 1 1 calc R
H13C H 0.6077 0.3489 1.0480 0.056 Uiso 1 1 calc R
C14 C 0.6346(4) 0.5675(8) 1.0018(3) 0.0252(18) Uani 1 1 d .
C15 C 0.6401(4) 0.5606(7) 0.9582(2) 0.0231(17) Uani 1 1 d .
C16 C 0.7001(4) 0.5872(10) 0.9360(3) 0.027(2) Uani 1 1 d .
C17 C 0.7570(5) 0.6173(9) 0.9610(3) 0.035(2) Uani 1 1 d .
H17 H 0.7991 0.6324 0.9473 0.042 Uiso 1 1 calc R
C18 C 0.7533(5) 0.6254(10) 1.0044(3) 0.041(3) Uani 1 1 d .
H18 H 0.7923 0.6490 1.0204 0.050 Uiso 1 1 calc R
C19 C 0.6928(4) 0.5992(9) 1.0256(3) 0.034(2) Uani 1 1 d .
H19 H 0.6908 0.6029 1.0559 0.041 Uiso 1 1 calc R
C20 C 0.4194(5) 0.4286(9) 0.8504(3) 0.040(2) Uani 1 1 d .
H20 H 0.3741 0.4601 0.8603 0.048 Uiso 1 1 calc R
C21 C 0.4374(5) 0.3041(10) 0.8752(3) 0.042(3) Uani 1 1 d .
H21A H 0.4853 0.2835 0.8709 0.064 Uiso 1 1 calc R
H21B H 0.4099 0.2285 0.8651 0.064 Uiso 1 1 calc R
H21C H 0.4287 0.3193 0.9056 0.064 Uiso 1 1 calc R
C22 C 0.4160(6) 0.4056(13) 0.8034(4) 0.066(4) Uani 1 1 d .
H22A H 0.3831 0.3345 0.7973 0.099 Uiso 1 1 calc R
H22B H 0.4606 0.3782 0.7929 0.099 Uiso 1 1 calc R
H22C H 0.4022 0.4890 0.7891 0.099 Uiso 1 1 calc R
C23 C 0.4439(5) 0.7168(9) 0.8408(3) 0.035(2) Uani 1 1 d .
H23 H 0.3939 0.7036 0.8397 0.042 Uiso 1 1 calc R
C24 C 0.4696(5) 0.7387(12) 0.7955(4) 0.051(3) Uani 1 1 d .
H24A H 0.5188 0.7489 0.7960 0.076 Uiso 1 1 calc R
H24B H 0.4490 0.8203 0.7836 0.076 Uiso 1 1 calc R
H24C H 0.4574 0.6611 0.7777 0.076 Uiso 1 1 calc R
C25 C 0.4587(5) 0.8430(11) 0.8671(4) 0.046(3) Uani 1 1 d .
H25A H 0.4422 0.9225 0.8517 0.068 Uiso 1 1 calc R
H25B H 0.5075 0.8511 0.8715 0.068 Uiso 1 1 calc R
H25C H 0.4359 0.8365 0.8948 0.068 Uiso 1 1 calc R
C26 C 0.7455(4) 0.7302(10) 0.8603(3) 0.044(2) Uani 1 1 d .
H26 H 0.7949 0.7217 0.8664 0.052 Uiso 1 1 calc R
C27 C 0.7195(5) 0.8518(10) 0.8845(3) 0.047(3) Uani 1 1 d .
H27A H 0.6707 0.8601 0.8803 0.070 Uiso 1 1 calc R
H27B H 0.7420 0.9332 0.8739 0.070 Uiso 1 1 calc R
H27C H 0.7291 0.8409 0.9151 0.070 Uiso 1 1 calc R
C28 C 0.7371(6) 0.7521(13) 0.8126(3) 0.063(3) Uani 1 1 d .
H28A H 0.7649 0.8285 0.8035 0.094 Uiso 1 1 calc R
H28B H 0.6896 0.7710 0.8062 0.094 Uiso 1 1 calc R
H28C H 0.7513 0.6709 0.7972 0.094 Uiso 1 1 calc R
C29 C 0.7717(5) 0.4414(10) 0.8730(3) 0.043(3) Uani 1 1 d .
H29 H 0.8133 0.4769 0.8871 0.052 Uiso 1 1 calc R
C30 C 0.7874(6) 0.4167(14) 0.8254(3) 0.061(3) Uani 1 1 d .
H30A H 0.7456 0.3955 0.8101 0.092 Uiso 1 1 calc R
H30B H 0.8189 0.3410 0.8227 0.092 Uiso 1 1 calc R
H30C H 0.8078 0.4978 0.8130 0.092 Uiso 1 1 calc R
C31 C 0.7508(5) 0.3146(10) 0.8956(3) 0.046(3) Uani 1 1 d .
H31A H 0.7863 0.2465 0.8924 0.069 Uiso 1 1 calc R
H31B H 0.7087 0.2808 0.8831 0.069 Uiso 1 1 calc R
H31C H 0.7438 0.3338 0.9260 0.069 Uiso 1 1 calc R
C32 C 0.4648(4) 1.2351(10) 0.6837(3) 0.035(2) Uani 1 1 d .
C33 C 0.4675(6) 1.3827(11) 0.6919(4) 0.054(3) Uani 1 1 d .
H33A H 0.4218 1.4202 0.6905 0.081 Uiso 1 1 calc R
H33B H 0.4959 1.4260 0.6703 0.081 Uiso 1 1 calc R
H33C H 0.4865 1.3991 0.7204 0.081 Uiso 1 1 calc R
C34 C 0.4705(5) 1.1360(11) 0.7160(3) 0.039(2) Uani 1 1 d .
H34 H 0.4758 1.1577 0.7454 0.047 Uiso 1 1 calc R
C35 C 0.4677(5) 1.0058(11) 0.7013(3) 0.036(2) Uani 1 1 d .
H35 H 0.4715 0.9320 0.7205 0.044 Uiso 1 1 calc R
C36 C 0.5587(5) 0.9174(10) 0.5636(3) 0.023(2) Uani 1 1 d .
C37 C 0.6153(4) 0.8832(9) 0.5377(3) 0.034(2) Uani 1 1 d .
H37 H 0.6577 0.8654 0.5508 0.041 Uiso 1 1 calc R
C38 C 0.6091(5) 0.8758(10) 0.4940(3) 0.036(2) Uani 1 1 d .
H38 H 0.6473 0.8531 0.4770 0.043 Uiso 1 1 calc R
C39 C 0.5484(5) 0.9011(8) 0.4746(3) 0.0320(19) Uani 1 1 d .
H39 H 0.5458 0.8969 0.4444 0.038 Uiso 1 1 calc R
C40 C 0.4905(5) 0.9326(8) 0.4977(3) 0.0249(18) Uani 1 1 d .
C41 C 0.4979(4) 0.9381(8) 0.5421(3) 0.0243(18) Uani 1 1 d .
C42 C 0.4239(5) 0.9701(8) 0.4770(3) 0.0275(17) Uani 1 1 d .
C43 C 0.4156(5) 0.9019(10) 0.4332(3) 0.036(2) Uani 1 1 d .
H43A H 0.4133 0.8040 0.4370 0.054 Uiso 1 1 calc R
H43B H 0.4542 0.9244 0.4150 0.054 Uiso 1 1 calc R
H43C H 0.3739 0.9337 0.4196 0.054 Uiso 1 1 calc R
C44 C 0.4234(5) 1.1235(8) 0.4707(3) 0.033(2) Uani 1 1 d .
H44A H 0.4604 1.1493 0.4515 0.050 Uiso 1 1 calc R
H44B H 0.4293 1.1680 0.4984 0.050 Uiso 1 1 calc R
H44C H 0.3803 1.1510 0.4581 0.050 Uiso 1 1 calc R
C45 C 0.3668(4) 0.9370(8) 0.5075(3) 0.0266(18) Uani 1 1 d .
C46 C 0.3766(4) 0.9411(9) 0.5513(3) 0.0251(19) Uani 1 1 d .
C47 C 0.3253(4) 0.9212(9) 0.5808(3) 0.0279(18) Uani 1 1 d .
C48 C 0.2614(5) 0.8960(10) 0.5650(3) 0.038(2) Uani 1 1 d .
H48 H 0.2250 0.8849 0.5845 0.046 Uiso 1 1 calc R
C49 C 0.2494(5) 0.8866(10) 0.5218(3) 0.037(2) Uani 1 1 d .
H49 H 0.2054 0.8659 0.5116 0.045 Uiso 1 1 calc R
C50 C 0.3019(5) 0.9076(10) 0.4931(3) 0.035(2) Uani 1 1 d .
H50 H 0.2935 0.9019 0.4632 0.042 Uiso 1 1 calc R
C51 C 0.6301(4) 1.0673(9) 0.6247(3) 0.031(2) Uani 1 1 d .
H51 H 0.6723 1.0316 0.6115 0.037 Uiso 1 1 calc R
C52 C 0.6447(5) 1.1005(12) 0.6721(3) 0.052(3) Uani 1 1 d .
H52A H 0.6021 1.1051 0.6880 0.078 Uiso 1 1 calc R
H52B H 0.6679 1.1874 0.6740 0.078 Uiso 1 1 calc R
H52C H 0.6734 1.0300 0.6844 0.078 Uiso 1 1 calc R
C53 C 0.6082(5) 1.1936(10) 0.6000(3) 0.042(2) Uani 1 1 d .
H53A H 0.6447 1.2603 0.6007 0.063 Uiso 1 1 calc R
H53B H 0.5677 1.2317 0.6133 0.063 Uiso 1 1 calc R
H53C H 0.5984 1.1693 0.5703 0.063 Uiso 1 1 calc R
C54 C 0.6075(4) 0.7795(9) 0.6395(3) 0.036(2) Uani 1 1 d .
H54 H 0.6567 0.7885 0.6328 0.044 Uiso 1 1 calc R
C55 C 0.5999(5) 0.7614(14) 0.6879(4) 0.057(3) Uani 1 1 d .
H55A H 0.6292 0.6880 0.6976 0.086 Uiso 1 1 calc R
H55B H 0.5528 0.7397 0.6947 0.086 Uiso 1 1 calc R
H55C H 0.6127 0.8450 0.7025 0.086 Uiso 1 1 calc R
C56 C 0.5809(5) 0.6533(11) 0.6171(4) 0.045(3) Uani 1 1 d .
H56A H 0.5325 0.6437 0.6229 0.067 Uiso 1 1 calc R
H56B H 0.6049 0.5740 0.6279 0.067 Uiso 1 1 calc R
H56C H 0.5882 0.6613 0.5862 0.067 Uiso 1 1 calc R
C57 C 0.3063(5) 0.7830(10) 0.6625(3) 0.038(2) Uani 1 1 d .
H57 H 0.2565 0.7963 0.6654 0.045 Uiso 1 1 calc R
C58 C 0.3178(5) 0.6580(9) 0.6356(3) 0.045(2) Uani 1 1 d .
H58A H 0.2955 0.5808 0.6490 0.067 Uiso 1 1 calc R
H58B H 0.3664 0.6403 0.6334 0.067 Uiso 1 1 calc R
H58C H 0.2991 0.6722 0.6069 0.067 Uiso 1 1 calc R
C59 C 0.3347(5) 0.7600(11) 0.7068(3) 0.048(3) Uani 1 1 d .
H59A H 0.3826 0.7370 0.7047 0.072 Uiso 1 1 calc R
H59B H 0.3103 0.6859 0.7206 0.072 Uiso 1 1 calc R
H59C H 0.3295 0.8422 0.7239 0.072 Uiso 1 1 calc R
C60 C 0.2797(4) 1.0718(9) 0.6523(3) 0.036(2) Uani 1 1 d .
H60 H 0.2337 1.0394 0.6441 0.044 Uiso 1 1 calc R
C61 C 0.2958(5) 1.1977(10) 0.6265(3) 0.044(2) Uani 1 1 d .
H61A H 0.3424 1.2258 0.6322 0.065 Uiso 1 1 calc R
H61B H 0.2648 1.2702 0.6346 0.065 Uiso 1 1 calc R
H61C H 0.2907 1.1782 0.5959 0.065 Uiso 1 1 calc R
C62 C 0.2808(5) 1.0982(12) 0.7002(3) 0.049(3) Uani 1 1 d .
H62A H 0.2516 1.1752 0.7068 0.073 Uiso 1 1 calc R
H62B H 0.3270 1.1181 0.7093 0.073 Uiso 1 1 calc R
H62C H 0.2643 1.0183 0.7154 0.073 Uiso 1 1 calc R

loop_
_atom_site_aniso_label
_atom_site_aniso_U_11
_atom_site_aniso_U_22
_atom_site_aniso_U_33
_atom_site_aniso_U_23
_atom_site_aniso_U_13
_atom_site_aniso_U_12
Ru1 0.0159(3) 0.0470(4) 0.0185(3) 0.0011(4) -0.0008(3) 0.0016(3)
Ru2 0.0139(3) 0.0448(4) 0.0207(4) 0.0043(4) 0.0008(3) -0.0001(3)
P1 0.0208(11) 0.0429(13) 0.0256(12) 0.0039(11) -0.0036(10) -0.0011(9)
P2 0.0132(11) 0.0495(14) 0.0272(12) 0.0004(10) 0.0030(8) 0.0010(9)
P3 0.0142(11) 0.0445(14) 0.0250(11) 0.0051(9) -0.0001(8) -0.0016(9)
P4 0.0134(10) 0.0507(14) 0.0229(11) 0.0033(12) 0.0043(10) 0.0000(8)
O1 0.029(4) 0.043(4) 0.037(5) -0.006(3) -0.006(3) 0.002(3)
O2 0.010(3) 0.035(3) 0.022(3) -0.002(2) 0.000(2) 0.001(2)
O3 0.017(3) 0.053(4) 0.022(4) 0.003(3) -0.002(2) -0.002(2)
O4 0.008(3) 0.032(3) 0.027(3) 0.002(2) 0.002(2) 0.002(2)
C1 0.030(5) 0.064(7) 0.036(6) -0.013(5) -0.007(4) 0.009(5)
C2 0.079(9) 0.069(9) 0.053(8) -0.020(6) -0.020(7) 0.025(7)
C3 0.028(5) 0.084(8) 0.018(5) -0.008(5) -0.003(4) 0.009(5)
C4 0.026(5) 0.066(7) 0.023(5) 0.006(5) -0.002(4) 0.006(5)
C5 0.012(4) 0.035(5) 0.036(5) 0.003(4) 0.001(3) 0.004(3)
C6 0.017(5) 0.046(6) 0.043(6) 0.002(5) 0.002(4) 0.001(4)
C7 0.029(6) 0.044(6) 0.057(7) 0.008(5) 0.014(5) 0.009(4)
C8 0.033(6) 0.045(6) 0.033(6) 0.004(4) 0.017(4) -0.005(4)
C9 0.027(5) 0.032(5) 0.024(4) -0.001(3) 0.005(3) 0.001(4)
C10 0.021(5) 0.024(4) 0.027(5) 0.002(3) 0.002(4) -0.003(3)
C11 0.025(5) 0.031(4) 0.022(4) -0.001(3) -0.001(4) -0.002(4)
C12 0.042(6) 0.047(6) 0.023(5) -0.006(4) 0.004(4) 0.002(5)
C13 0.038(6) 0.041(6) 0.032(5) 0.006(4) 0.001(4) 0.003(5)
C14 0.013(4) 0.033(5) 0.029(5) -0.001(3) -0.003(3) 0.003(3)
C15 0.015(4) 0.028(5) 0.026(4) -0.006(3) -0.003(3) 0.002(3)
C16 0.015(5) 0.044(5) 0.022(4) 0.001(4) -0.003(3) -0.003(4)
C17 0.019(5) 0.048(6) 0.037(5) 0.002(4) -0.003(4) 0.000(4)
C18 0.019(5) 0.064(7) 0.042(6) -0.010(5) -0.023(4) 0.002(4)
C19 0.028(5) 0.045(5) 0.028(5) 0.001(4) -0.009(4) -0.004(4)
C20 0.036(6) 0.042(5) 0.043(6) -0.001(4) -0.006(4) -0.003(4)
C21 0.022(5) 0.043(6) 0.062(7) 0.007(5) -0.009(4) -0.005(4)
C22 0.069(9) 0.086(9) 0.044(7) -0.002(6) -0.009(6) -0.032(7)
C23 0.026(5) 0.047(6) 0.032(5) 0.011(4) -0.009(4) 0.000(4)
C24 0.034(6) 0.068(8) 0.051(7) 0.020(6) -0.002(5) 0.006(5)
C25 0.033(6) 0.049(6) 0.054(7) 0.010(5) -0.007(5) 0.002(4)
C26 0.024(5) 0.064(6) 0.042(5) 0.008(5) 0.008(5) -0.006(4)
C27 0.042(7) 0.048(6) 0.051(7) 0.009(5) 0.006(5) -0.005(5)
C28 0.071(9) 0.078(8) 0.039(6) 0.014(6) 0.010(6) -0.016(7)
C29 0.024(5) 0.064(7) 0.041(6) -0.003(4) 0.004(4) 0.013(4)
C30 0.042(7) 0.097(9) 0.044(7) -0.016(6) -0.007(5) 0.032(6)
C31 0.024(5) 0.057(6) 0.058(7) -0.006(5) -0.015(5) 0.019(4)
C32 0.018(5) 0.055(6) 0.032(5) -0.001(4) -0.005(4) 0.000(4)
C33 0.071(8) 0.052(7) 0.039(6) 0.000(5) -0.001(5) -0.004(6)
C34 0.031(5) 0.060(7) 0.027(5) -0.013(4) -0.004(4) 0.007(5)
C35 0.020(4) 0.063(7) 0.026(5) 0.005(4) 0.008(4) 0.009(4)
C36 0.016(5) 0.030(5) 0.025(5) 0.003(4) 0.003(3) -0.010(4)
C37 0.016(5) 0.057(6) 0.030(5) -0.004(4) 0.001(3) -0.001(4)
C38 0.028(6) 0.045(6) 0.036(6) 0.003(4) 0.017(4) 0.006(4)
C39 0.036(5) 0.040(5) 0.020(4) -0.004(3) 0.010(4) -0.005(4)
C40 0.029(5) 0.021(4) 0.024(4) -0.003(3) 0.004(4) -0.006(4)
C41 0.017(4) 0.035(5) 0.021(4) 0.001(3) 0.005(3) -0.002(3)
C42 0.031(5) 0.032(4) 0.020(4) 0.005(3) -0.004(4) -0.001(4)
C43 0.039(6) 0.045(6) 0.023(5) 0.001(4) 0.000(4) 0.002(4)
C44 0.044(6) 0.031(5) 0.026(5) 0.000(4) 0.001(4) 0.001(4)
C45 0.020(4) 0.029(5) 0.030(5) -0.001(3) -0.002(3) 0.006(3)
C46 0.011(4) 0.043(6) 0.021(4) -0.003(3) -0.001(3) 0.004(3)
C47 0.014(4) 0.041(5) 0.029(5) 0.003(4) -0.001(3) 0.001(4)
C48 0.014(5) 0.057(7) 0.044(6) 0.008(5) -0.001(4) 0.000(4)
C49 0.021(5) 0.054(6) 0.037(5) 0.004(4) -0.010(4) -0.005(4)
C50 0.033(6) 0.045(6) 0.027(5) 0.000(4) -0.007(4) -0.007(4)
C51 0.015(4) 0.046(5) 0.031(5) -0.004(4) 0.003(3) -0.004(4)
C52 0.028(6) 0.088(8) 0.039(6) -0.006(5) -0.008(4) -0.024(5)
C53 0.023(5) 0.044(6) 0.059(7) -0.001(5) 0.010(4) -0.002(4)
C54 0.017(4) 0.056(6) 0.036(5) 0.012(5) -0.001(4) 0.007(4)
C55 0.041(7) 0.068(8) 0.062(8) 0.014(6) -0.013(6) 0.013(6)
C56 0.020(5) 0.054(7) 0.061(7) 0.016(5) 0.000(5) 0.000(4)
C57 0.016(5) 0.056(6) 0.042(6) 0.006(4) 0.001(4) -0.004(4)
C58 0.038(6) 0.049(6) 0.047(6) 0.008(5) 0.003(5) 0.000(5)
C59 0.046(7) 0.064(7) 0.035(6) 0.012(5) 0.004(5) -0.007(5)
C60 0.016(5) 0.052(6) 0.041(6) 0.003(4) 0.005(4) -0.001(4)
C61 0.029(6) 0.061(6) 0.041(6) 0.004(4) 0.002(4) 0.001(4)
C62 0.029(6) 0.076(8) 0.041(6) -0.003(5) 0.011(4) 0.010(5)

loop_
_atom_type_symbol
_atom_type_description
_atom_type_scat_dispersion_real
_atom_type_scat_dispersion_imag
_atom_type_scat_source
C C 0.0033 0.0016 'International Tables Vol C Tables 4.2.6.8 and 6.1.1.4'
H H 0.0000 0.0000 'International Tables Vol C Tables 4.2.6.8 and 6.1.1.4'
O O 0.0106 0.0060 'International Tables Vol C Tables 4.2.6.8 and 6.1.1.4'
P P 0.1023 0.0942 'International Tables Vol C Tables 4.2.6.8 and 6.1.1.4'
Ru Ru -1.2594 0.8363 'International Tables Vol C Tables 4.2.6.8 and 6.1.1.4'

loop_
_geom_angle_atom_site_label_1
_geom_angle_atom_site_label_2
_geom_angle_atom_site_label_3
_geom_angle
C4 Ru1 O1 77.7(4)
C4 Ru1 P2 100.5(3)
O1 Ru1 P2 99.35(17)
C4 Ru1 P1 100.1(3)
O1 Ru1 P1 101.57(16)
P2 Ru1 P1 153.25(9)
C4 Ru1 O2 174.2(4)
O1 Ru1 O2 96.6(2)
P2 Ru1 O2 80.45(15)
P1 Ru1 O2 80.77(15)
C4 Ru1 H01 96(3)
O1 Ru1 H01 174(4)
P2 Ru1 H01 82(3)
P1 Ru1 H01 79(3)
O2 Ru1 H01 90(3)
C35 Ru2 O3 76.9(4)
C35 Ru2 P3 100.3(3)
O3 Ru2 P3 99.84(15)
C35 Ru2 P4 100.3(3)
O3 Ru2 P4 100.96(15)
P3 Ru2 P4 153.50(9)
C35 Ru2 O4 172.1(4)
O3 Ru2 O4 95.3(2)
P3 Ru2 O4 81.23(15)
P4 Ru2 O4 80.69(16)
C35 Ru2 H02 91(3)
O3 Ru2 H02 167(3)
P3 Ru2 H02 79(3)
P4 Ru2 H02 84(3)
O4 Ru2 H02 97(3)
C5 P1 C23 104.0(4)
C5 P1 C20 98.8(4)
C23 P1 C20 103.1(4)
C5 P1 Ru1 103.8(3)
C23 P1 Ru1 120.4(3)
C20 P1 Ru1 123.0(3)
C16 P2 C29 99.9(4)
C16 P2 C26 103.6(5)
C29 P2 C26 104.1(4)
C16 P2 Ru1 103.8(3)
C29 P2 Ru1 122.4(4)
C26 P2 Ru1 119.7(3)
C36 P3 C51 99.9(4)
C36 P3 C54 104.4(5)
C51 P3 C54 103.8(4)
C36 P3 Ru2 103.5(3)
C51 P3 Ru2 121.8(3)
C54 P3 Ru2 120.1(3)
C47 P4 C57 104.4(4)
C47 P4 C60 99.9(4)
C57 P4 C60 103.5(4)
C47 P4 Ru2 103.4(3)
C57 P4 Ru2 120.0(3)
C60 P4 Ru2 122.3(3)
C1 O1 Ru1 111.1(7)
C15 O2 C10 116.2(7)
C15 O2 Ru1 119.1(5)
C10 O2 Ru1 118.4(5)
C32 O3 Ru2 112.5(6)
C46 O4 C41 118.2(7)
C46 O4 Ru2 118.2(5)
C41 O4 Ru2 117.1(5)
O1 C1 C3 117.8(10)
O1 C1 C2 117.7(10)
C3 C1 C2 124.5(10)
C1 C2 H2A 109.5
C1 C2 H2B 109.5
H2A C2 H2B 109.5
C1 C2 H2C 109.5
H2A C2 H2C 109.5
H2B C2 H2C 109.5
C1 C3 C4 117.2(9)
C1 C3 H3 121.4
C4 C3 H3 121.4
C3 C4 Ru1 116.2(8)
C3 C4 H4 121.9
Ru1 C4 H4 121.9
C10 C5 C6 116.4(9)
C10 C5 P1 120.5(6)
C6 C5 P1 123.1(7)
C7 C6 C5 122.4(9)
C7 C6 H6 118.8
C5 C6 H6 118.8
C6 C7 C8 120.2(9)
C6 C7 H7 119.9
C8 C7 H7 119.9
C9 C8 C7 120.0(9)
C9 C8 H8 120.0
C7 C8 H8 120.0
C10 C9 C8 118.6(9)
C10 C9 C11 119.5(8)
C8 C9 C11 121.8(8)
C9 C10 C5 122.3(8)
C9 C10 O2 121.3(8)
C5 C10 O2 116.2(7)
C12 C11 C14 112.6(7)
C12 C11 C13 110.1(7)
C14 C11 C13 107.2(7)
C12 C11 C9 111.3(7)
C14 C11 C9 108.1(7)
C13 C11 C9 107.4(7)
C11 C12 H12A 109.5
C11 C12 H12B 109.5
H12A C12 H12B 109.5
C11 C12 H12C 109.5
H12A C12 H12C 109.5
H12B C12 H12C 109.5
C11 C13 H13A 109.5
C11 C13 H13B 109.5
H13A C13 H13B 109.5
C11 C13 H13C 109.5
H13A C13 H13C 109.5
H13B C13 H13C 109.5
C15 C14 C19 118.1(8)
C15 C14 C11 120.6(7)
C19 C14 C11 121.1(8)
C14 C15 C16 123.5(7)
C14 C15 O2 121.0(7)
C16 C15 O2 115.5(7)
C15 C16 C17 116.4(8)
C15 C16 P2 120.7(6)
C17 C16 P2 122.7(7)
C18 C17 C16 121.7(8)
C18 C17 H17 119.2
C16 C17 H17 119.2
C17 C18 C19 120.5(8)
C17 C18 H18 119.7
C19 C18 H18 119.7
C18 C19 C14 119.8(8)
C18 C19 H19 120.1
C14 C19 H19 120.1
C22 C20 C21 113.2(9)
C22 C20 P1 110.6(7)
C21 C20 P1 108.3(6)
C22 C20 H20 108.2
C21 C20 H20 108.2
P1 C20 H20 108.2
C20 C21 H21A 109.5
C20 C21 H21B 109.5
H21A C21 H21B 109.5
C20 C21 H21C 109.5
H21A C21 H21C 109.5
H21B C21 H21C 109.5
C20 C22 H22A 109.5
C20 C22 H22B 109.5
H22A C22 H22B 109.5
C20 C22 H22C 109.5
H22A C22 H22C 109.5
H22B C22 H22C 109.5
C24 C23 C25 108.6(9)
C24 C23 P1 109.6(7)
C25 C23 P1 113.2(7)
C24 C23 H23 108.5
C25 C23 H23 108.5
P1 C23 H23 108.5
C23 C24 H24A 109.5
C23 C24 H24B 109.5
H24A C24 H24B 109.5
C23 C24 H24C 109.5
H24A C24 H24C 109.5
H24B C24 H24C 109.5
C23 C25 H25A 109.5
C23 C25 H25B 109.5
H25A C25 H25B 109.5
C23 C25 H25C 109.5
H25A C25 H25C 109.5
H25B C25 H25C 109.5
C27 C26 C28 109.9(9)
C27 C26 P2 112.3(7)
C28 C26 P2 111.2(7)
C27 C26 H26 107.8
C28 C26 H26 107.8
P2 C26 H26 107.8
C26 C27 H27A 109.5
C26 C27 H27B 109.5
H27A C27 H27B 109.5
C26 C27 H27C 109.5
H27A C27 H27C 109.5
H27B C27 H27C 109.5
C26 C28 H28A 109.5
C26 C28 H28B 109.5
H28A C28 H28B 109.5
C26 C28 H28C 109.5
H28A C28 H28C 109.5
H28B C28 H28C 109.5
C31 C29 C30 112.2(10)
C31 C29 P2 109.9(6)
C30 C29 P2 109.5(7)
C31 C29 H29 108.4
C30 C29 H29 108.4
P2 C29 H29 108.4
C29 C30 H30A 109.5
C29 C30 H30B 109.5
H30A C30 H30B 109.5
C29 C30 H30C 109.5
H30A C30 H30C 109.5
H30B C30 H30C 109.5
C29 C31 H31A 109.5
C29 C31 H31B 109.5
H31A C31 H31B 109.5
C29 C31 H31C 109.5
H31A C31 H31C 109.5
H31B C31 H31C 109.5
O3 C32 C34 117.7(9)
O3 C32 C33 118.3(9)
C34 C32 C33 124.0(9)
C32 C33 H33A 109.5
C32 C33 H33B 109.5
H33A C33 H33B 109.5
C32 C33 H33C 109.5
H33A C33 H33C 109.5
H33B C33 H33C 109.5
C35 C34 C32 114.4(9)
C35 C34 H34 122.8
C32 C34 H34 122.8
C34 C35 Ru2 118.5(8)
C34 C35 H35 120.7
Ru2 C35 H35 120.7
C41 C36 C37 116.2(8)
C41 C36 P3 120.9(7)
C37 C36 P3 122.9(7)
C38 C37 C36 120.5(8)
C38 C37 H37 119.8
C36 C37 H37 119.8
C39 C38 C37 120.5(8)
C39 C38 H38 119.7
C37 C38 H38 119.7
C38 C39 C40 122.5(9)
C38 C39 H39 118.8
C40 C39 H39 118.8
C39 C40 C41 116.0(8)
C39 C40 C42 123.5(8)
C41 C40 C42 120.3(8)
C36 C41 C40 124.3(8)
C36 C41 O4 117.0(7)
C40 C41 O4 118.7(7)
C45 C42 C40 109.1(7)
C45 C42 C44 107.0(7)
C40 C42 C44 107.7(7)
C45 C42 C43 112.7(7)
C40 C42 C43 111.4(7)
C44 C42 C43 108.8(7)
C42 C43 H43A 109.5
C42 C43 H43B 109.5
H43A C43 H43B 109.5
C42 C43 H43C 109.5
H43A C43 H43C 109.5
H43B C43 H43C 109.5
C42 C44 H44A 109.5
C42 C44 H44B 109.5
H44A C44 H44B 109.5
C42 C44 H44C 109.5
H44A C44 H44C 109.5
H44B C44 H44C 109.5
C46 C45 C50 117.1(8)
C46 C45 C42 120.8(8)
C50 C45 C42 122.0(8)
C45 C46 C47 123.5(8)
C45 C46 O4 119.1(7)
C47 C46 O4 117.4(7)
C48 C47 C46 117.3(8)
C48 C47 P4 122.5(7)
C46 C47 P4 120.1(6)
C49 C48 C47 121.5(9)
C49 C48 H48 119.2
C47 C48 H48 119.2
C48 C49 C50 119.6(8)
C48 C49 H49 120.2
C50 C49 H49 120.2
C49 C50 C45 120.9(9)
C49 C50 H50 119.5
C45 C50 H50 119.5
C53 C51 C52 111.2(8)
C53 C51 P3 110.2(6)
C52 C51 P3 110.0(6)
C53 C51 H51 108.4
C52 C51 H51 108.4
P3 C51 H51 108.4
C51 C52 H52A 109.5
C51 C52 H52B 109.5
H52A C52 H52B 109.5
C51 C52 H52C 109.5
H52A C52 H52C 109.5
H52B C52 H52C 109.5
C51 C53 H53A 109.5
C51 C53 H53B 109.5
H53A C53 H53B 109.5
C51 C53 H53C 109.5
H53A C53 H53C 109.5
H53B C53 H53C 109.5
C56 C54 C55 108.7(9)
C56 C54 P3 112.3(6)
C55 C54 P3 110.9(7)
C56 C54 H54 108.3
C55 C54 H54 108.3
P3 C54 H54 108.3
C54 C55 H55A 109.5
C54 C55 H55B 109.5
H55A C55 H55B 109.5
C54 C55 H55C 109.5
H55A C55 H55C 109.5
H55B C55 H55C 109.5
C54 C56 H56A 109.5
C54 C56 H56B 109.5
H56A C56 H56B 109.5
C54 C56 H56C 109.5
H56A C56 H56C 109.5
H56B C56 H56C 109.5
C59 C57 C58 109.2(8)
C59 C57 P4 110.8(7)
C58 C57 P4 113.2(7)
C59 C57 H57 107.8
C58 C57 H57 107.8
P4 C57 H57 107.8
C57 C58 H58A 109.5
C57 C58 H58B 109.5
H58A C58 H58B 109.5
C57 C58 H58C 109.5
H58A C58 H58C 109.5
H58B C58 H58C 109.5
C57 C59 H59A 109.5
C57 C59 H59B 109.5
H59A C59 H59B 109.5
C57 C59 H59C 109.5
H59A C59 H59C 109.5
H59B C59 H59C 109.5
C62 C60 C61 112.3(8)
C62 C60 P4 110.1(6)
C61 C60 P4 108.4(6)
C62 C60 H60 108.6
C61 C60 H60 108.6
P4 C60 H60 108.6
C60 C61 H61A 109.5
C60 C61 H61B 109.5
H61A C61 H61B 109.5
C60 C61 H61C 109.5
H61A C61 H61C 109.5
H61B C61 H61C 109.5
C60 C62 H62A 109.5
C60 C62 H62B 109.5
H62A C62 H62B 109.5
C60 C62 H62C 109.5
H62A C62 H62C 109.5
H62B C62 H62C 109.5

loop_
_geom_bond_atom_site_label_1
_geom_bond_atom_site_label_2
_geom_bond_distance
Ru1 C4 1.946(11)
Ru1 O1 2.196(6)
Ru1 P2 2.264(2)
Ru1 P1 2.267(3)
Ru1 O2 2.318(6)
Ru1 H01 1.582(10)
Ru2 C35 1.933(10)
Ru2 O3 2.187(6)
Ru2 P3 2.265(2)
Ru2 P4 2.274(2)
Ru2 O4 2.317(6)
Ru2 H02 1.581(10)
P1 C5 1.827(9)
P1 C23 1.852(9)
P1 C20 1.873(9)
P2 C16 1.828(9)
P2 C29 1.863(9)
P2 C26 1.867(9)
P3 C36 1.810(10)
P3 C51 1.855(9)
P3 C54 1.866(9)
P4 C47 1.837(9)
P4 C57 1.865(9)
P4 C60 1.869(9)
O1 C1 1.287(12)
O2 C15 1.407(9)
O2 C10 1.414(10)
O3 C32 1.257(12)
O4 C46 1.401(10)
O4 C41 1.418(10)
C1 C3 1.369(15)
C1 C2 1.501(16)
C2 H2A 0.9800
C2 H2B 0.9800
C2 H2C 0.9800
C3 C4 1.386(16)
C3 H3 0.9500
C4 H4 0.9500
C5 C10 1.403(12)
C5 C6 1.408(12)
C6 C7 1.344(14)
C6 H6 0.9500
C7 C8 1.399(15)
C7 H7 0.9500
C8 C9 1.394(13)
C8 H8 0.9500
C9 C10 1.384(11)
C9 C11 1.538(12)
C11 C12 1.520(12)
C11 C14 1.534(12)
C11 C13 1.535(13)
C12 H12A 0.9800
C12 H12B 0.9800
C12 H12C 0.9800
C13 H13A 0.9800
C13 H13B 0.9800
C13 H13C 0.9800
C14 C15 1.370(11)
C14 C19 1.408(11)
C15 C16 1.402(11)
C16 C17 1.404(12)
C17 C18 1.362(13)
C17 H17 0.9500
C18 C19 1.394(13)
C18 H18 0.9500
C19 H19 0.9500
C20 C22 1.489(14)
C20 C21 1.501(13)
C20 H20 1.0000
C21 H21A 0.9800
C21 H21B 0.9800
C21 H21C 0.9800
C22 H22A 0.9800
C22 H22B 0.9800
C22 H22C 0.9800
C23 C24 1.522(13)
C23 C25 1.527(15)
C23 H23 1.0000
C24 H24A 0.9800
C24 H24B 0.9800
C24 H24C 0.9800
C25 H25A 0.9800
C25 H25B 0.9800
C25 H25C 0.9800
C26 C27 1.516(14)
C26 C28 1.519(14)
C26 H26 1.0000
C27 H27A 0.9800
C27 H27B 0.9800
C27 H27C 0.9800
C28 H28A 0.9800
C28 H28B 0.9800
C28 H28C 0.9800
C29 C31 1.502(14)
C29 C30 1.542(14)
C29 H29 1.0000
C30 H30A 0.9800
C30 H30B 0.9800
C30 H30C 0.9800
C31 H31A 0.9800
C31 H31B 0.9800
C31 H31C 0.9800
C32 C34 1.414(14)
C32 C33 1.489(15)
C33 H33A 0.9800
C33 H33B 0.9800
C33 H33C 0.9800
C34 C35 1.373(15)
C34 H34 0.9500
C35 H35 0.9500
C36 C41 1.396(12)
C36 C37 1.424(13)
C37 C38 1.377(13)
C37 H37 0.9500
C38 C39 1.369(13)
C38 H38 0.9500
C39 C40 1.390(12)
C39 H39 0.9500
C40 C41 1.397(11)
C40 C42 1.518(13)
C42 C45 1.516(12)
C42 C44 1.535(12)
C42 C43 1.536(12)
C43 H43A 0.9800
C43 H43B 0.9800
C43 H43C 0.9800
C44 H44A 0.9800
C44 H44B 0.9800
C44 H44C 0.9800
C45 C46 1.387(11)
C45 C50 1.393(12)
C46 C47 1.387(11)
C47 C48 1.381(12)
C48 C49 1.378(13)
C48 H48 0.9500
C49 C50 1.391(13)
C49 H49 0.9500
C50 H50 0.9500
C51 C53 1.535(13)
C51 C52 1.546(12)
C51 H51 1.0000
C52 H52A 0.9800
C52 H52B 0.9800
C52 H52C 0.9800
C53 H53A 0.9800
C53 H53B 0.9800
C53 H53C 0.9800
C54 C56 1.529(14)
C54 C55 1.535(14)
C54 H54 1.0000
C55 H55A 0.9800
C55 H55B 0.9800
C55 H55C 0.9800
C56 H56A 0.9800
C56 H56B 0.9800
C56 H56C 0.9800
C57 C59 1.512(13)
C57 C58 1.517(13)
C57 H57 1.0000
C58 H58A 0.9800
C58 H58B 0.9800
C58 H58C 0.9800
C59 H59A 0.9800
C59 H59B 0.9800
C59 H59C 0.9800
C60 C62 1.521(13)
C60 C61 1.523(13)
C60 H60 1.0000
C61 H61A 0.9800
C61 H61B 0.9800
C61 H61C 0.9800
C62 H62A 0.9800
C62 H62B 0.9800
C62 H62C 0.9800
